data_2205717
loop_
_publ_author_name
'Linfang Jia'
'Wenfu Fu'
'Mingming Yu'
'Junfeng Zhang'
'Yong Chen'

_publ_section_title
;(<i>Trans</i>-dichloro-\k<i>Cl</i>)bis[(dicyclohexylphosphino)methane-\k^2^<i>P,P</i>']
 ruthenium(II)
;
_journal_issue 5
_journal_name_full 'Acta Crystallographica Section E'
_journal_page_first m858
_journal_page_last m859
_journal_paper_doi 10.1107/S1600536805010743
_journal_volume 61
_journal_year 2005
_chemical_formula_iupac '[Ru (C25 H46 P2)2 Cl2]'
_chemical_formula_moiety 'C50 H92 Cl2 P4 Ru'
_chemical_formula_sum 'C50 H92 Cl2 P4 Ru'
_chemical_formula_weight 989.09
_chemical_name_systematic
;
 ?
;
_space_group_IT_number 15
_symmetry_cell_setting monoclinic
_symmetry_space_group_name_Hall '-C 2yc'
_symmetry_space_group_name_H-M 'C 1 2/c 1'
_atom_sites_solution_hydrogens geom
_atom_sites_solution_primary direct
_atom_sites_solution_secondary difmap
_audit_creation_method SHELXL-97
_cell_angle_alpha 90.00
_cell_angle_beta 108.098(8)
_cell_angle_gamma 90.00
_cell_formula_units_Z 4
_cell_length_a 24.120(11)
_cell_length_b 10.732(5)
_cell_length_c 21.780(11)
_cell_measurement_reflns_used 858
_cell_measurement_temperature 293(2)
_cell_measurement_theta_max 26.30
_cell_measurement_theta_min 2.68
_cell_volume 5359(4)
_computing_cell_refinement SMART
_computing_data_collection 'SMART (Bruker, 1998)'
_computing_data_reduction 'SAINT (Bruker, 1998)'
_computing_molecular_graphics SHELXTL
_computing_publication_material SHELXTL
_computing_structure_refinement SHELXTL
_computing_structure_solution 'SHELXTL (Sheldrick, 1997)'
_diffrn_ambient_temperature 293(2)
_diffrn_measured_fraction_theta_full 0.999
_diffrn_measured_fraction_theta_max 0.999
_diffrn_measurement_device_type 'Bruker SMART CCD'
_diffrn_measurement_method \w
_diffrn_radiation_monochromator graphite
_diffrn_radiation_source 'fine-focus sealed tube'
_diffrn_radiation_type MoK\a
_diffrn_radiation_wavelength 0.71073
_diffrn_reflns_av_R_equivalents 0.0396
_diffrn_reflns_av_sigmaI/netI 0.0443
_diffrn_reflns_limit_h_max 24
_diffrn_reflns_limit_h_min -28
_diffrn_reflns_limit_k_max 12
_diffrn_reflns_limit_k_min -12
_diffrn_reflns_limit_l_max 21
_diffrn_reflns_limit_l_min -25
_diffrn_reflns_number 13674
_diffrn_reflns_theta_full 25.01
_diffrn_reflns_theta_max 25.01
_diffrn_reflns_theta_min 1.97
_diffrn_standards_decay_% 0
_exptl_absorpt_coefficient_mu 0.543
_exptl_absorpt_correction_T_max 0.937
_exptl_absorpt_correction_T_min 0.796
_exptl_absorpt_correction_type multi-scan
_exptl_absorpt_process_details '(SADABS; Bruker, 1998)'
_exptl_crystal_colour orange
_exptl_crystal_density_diffrn 1.226
_exptl_crystal_density_meas ?
_exptl_crystal_density_method 'not measured'
_exptl_crystal_description block
_exptl_crystal_F_000 2120
_exptl_crystal_size_max 0.30
_exptl_crystal_size_mid 0.18
_exptl_crystal_size_min 0.12
_refine_diff_density_max 0.295
_refine_diff_density_min -0.423
_refine_ls_extinction_method none
_refine_ls_goodness_of_fit_ref 1.085
_refine_ls_hydrogen_treatment constr
_refine_ls_matrix_type full
_refine_ls_number_parameters 259
_refine_ls_number_reflns 4717
_refine_ls_number_restraints 0
_refine_ls_restrained_S_all 1.085
_refine_ls_R_factor_all 0.0504
_refine_ls_R_factor_gt 0.0324
_refine_ls_shift/su_max 0.001
_refine_ls_shift/su_mean 0.000
_refine_ls_structure_factor_coef Fsqd
_refine_ls_weighting_details 'calc w = 1/[\s^2^(Fo^2^)+(0.0366P)^2^+1.6382P] where P = (Fo^2^+2Fc^2^)/3'
_refine_ls_weighting_scheme calc
_refine_ls_wR_factor_gt 0.0743
_refine_ls_wR_factor_ref 0.0827
_reflns_number_gt 3644
_reflns_number_total 4717
_reflns_threshold_expression I>2\s(I)
_cod_data_source_file hb6174.cif
_cod_data_source_block I
_cod_depositor_comments
;
The following automatic conversions were performed:
'_symmetry_cell_setting' value 'Monoclinic' changed to 'monoclinic'
according to '/home/saulius/struct/CIF-dictionaries/cif_core.dic'
dictionary named 'cif_core.dic' version 2.4.1 from 2010-06-29.

Automatic conversion script
Id: cif_fix_enum 1527 2010-12-29 10:47:43Z saulius 

The following automatic conversions were performed:

'_symmetry_cell_setting' value 'Monoclinic' changed to 'monoclinic'
according to /home/saulius/struct/CIF-dictionaries/cif_core.dic
dictionary named 'cif_core.dic' version 2.4.1 from 2010-06-29.

Automatic conversion script
Id: cif_fix_values 1715 2011-07-08 13:25:40Z adriana 

The following automatic conversions were performed:

'_exptl_crystal_density_meas' value 'none' was changed to '?' - the
value is perceived as not measured.

Automatic conversion script
Id: cif_fix_values 3008 2015-01-20 13:52:24Z robertas 
;
_cod_original_sg_symbol_H-M 'C 2/c'
_cod_database_code 2205717
_cod_database_fobs_code 2205717

loop_
_symmetry_equiv_pos_as_xyz
'x, y, z'
'-x, y, -z+1/2'
'x+1/2, y+1/2, z'
'-x+1/2, y+1/2, -z+1/2'
'-x, -y, -z'
'x, -y, z-1/2'
'-x+1/2, -y+1/2, -z'
'x+1/2, -y+1/2, z-1/2'

loop_
_atom_site_label
_atom_site_fract_x
_atom_site_fract_y
_atom_site_fract_z
_atom_site_U_iso_or_equiv
_atom_site_adp_type
_atom_site_calc_flag
_atom_site_refinement_flags
_atom_site_occupancy
_atom_site_type_symbol
Ru1 0.5000 1.0000 0.0000 0.02355(10) Uani d S 1 Ru
P1 0.44129(3) 0.91073(6) 0.05829(3) 0.02707(17) Uani d . 1 P
P2 0.55080(3) 1.01477(6) 0.11180(3) 0.02706(17) Uani d . 1 P
Cl1 0.45482(3) 1.19734(6) 0.01211(3) 0.03483(18) Uani d . 1 Cl
C1 0.44881(12) 0.7423(2) 0.07839(13) 0.0320(6) Uani d . 1 C
H1 0.4909 0.7270 0.0918 0.038 Uiso calc R 1 H
C2 0.42999(15) 0.6997(3) 0.13569(16) 0.0519(9) Uani d . 1 C
H2A 0.4469 0.7542 0.1723 0.062 Uiso calc R 1 H
H2B 0.3879 0.7049 0.1246 0.062 Uiso calc R 1 H
C3 0.44952(17) 0.5662(3) 0.15408(18) 0.0651(10) Uani d . 1 C
H3A 0.4918 0.5624 0.1682 0.078 Uiso calc R 1 H
H3B 0.4363 0.5400 0.1898 0.078 Uiso calc R 1 H
C4 0.42556(18) 0.4785(3) 0.09782(19) 0.0644(11) Uani d . 1 C
H4A 0.3834 0.4742 0.0871 0.077 Uiso calc R 1 H
H4B 0.4411 0.3956 0.1100 0.077 Uiso calc R 1 H
C5 0.44154(17) 0.5217(3) 0.03885(18) 0.0599(10) Uani d . 1 C
H5A 0.4833 0.5136 0.0475 0.072 Uiso calc R 1 H
H5B 0.4225 0.4682 0.0025 0.072 Uiso calc R 1 H
C6 0.42390(14) 0.6554(3) 0.02102(15) 0.0441(8) Uani d . 1 C
H6A 0.3817 0.6616 0.0065 0.053 Uiso calc R 1 H
H6B 0.4378 0.6808 -0.0143 0.053 Uiso calc R 1 H
C7 0.36543(11) 0.9644(3) 0.04876(14) 0.0354(7) Uani d . 1 C
H7 0.3642 1.0503 0.0331 0.042 Uiso calc R 1 H
C8 0.34868(14) 0.9746(3) 0.11041(16) 0.0558(9) Uani d . 1 C
H8A 0.3786 1.0203 0.1427 0.067 Uiso calc R 1 H
H8B 0.3461 0.8918 0.1272 0.067 Uiso calc R 1 H
C9 0.29017(14) 1.0411(4) 0.0976(2) 0.0701(11) Uani d . 1 C
H9A 0.2795 1.0428 0.1371 0.084 Uiso calc R 1 H
H9B 0.2940 1.1266 0.0850 0.084 Uiso calc R 1 H
C10 0.24279(15) 0.9781(4) 0.0455(2) 0.0775(13) Uani d . 1 C
H10A 0.2072 1.0265 0.0364 0.093 Uiso calc R 1 H
H10B 0.2354 0.8965 0.0604 0.093 Uiso calc R 1 H
C11 0.25912(14) 0.9641(4) -0.01534(19) 0.0724(12) Uani d . 1 C
H11A 0.2612 1.0459 -0.0334 0.087 Uiso calc R 1 H
H11B 0.2290 0.9170 -0.0467 0.087 Uiso calc R 1 H
C12 0.31793(12) 0.8975(3) -0.00307(16) 0.0507(8) Uani d . 1 C
H12A 0.3147 0.8124 0.0104 0.061 Uiso calc R 1 H
H12B 0.3281 0.8951 -0.0428 0.061 Uiso calc R 1 H
C13 0.48444(11) 0.9853(2) 0.13472(13) 0.0310(6) Uani d . 1 C
H13A 0.4666 1.0616 0.1433 0.037 Uiso calc R 1 H
H13B 0.4916 0.9294 0.1714 0.037 Uiso calc R 1 H
C14 0.60040(11) 0.8843(3) 0.14725(13) 0.0334(6) Uani d . 1 C
H14 0.5804 0.8110 0.1238 0.040 Uiso calc R 1 H
C15 0.65766(12) 0.8886(3) 0.13140(16) 0.0479(8) Uani d . 1 C
H15A 0.6825 0.9535 0.1566 0.058 Uiso calc R 1 H
H15B 0.6500 0.9080 0.0860 0.058 Uiso calc R 1 H
C16 0.68857(15) 0.7628(4) 0.14665(18) 0.0645(10) Uani d . 1 C
H16A 0.6653 0.6999 0.1181 0.077 Uiso calc R 1 H
H16B 0.7258 0.7678 0.1385 0.077 Uiso calc R 1 H
C17 0.69845(15) 0.7244(4) 0.21538(19) 0.0675(11) Uani d . 1 C
H17A 0.7262 0.7810 0.2438 0.081 Uiso calc R 1 H
H17B 0.7151 0.6414 0.2220 0.081 Uiso calc R 1 H
C18 0.64246(16) 0.7251(3) 0.23263(18) 0.0665(11) Uani d . 1 C
H18A 0.6510 0.7070 0.2783 0.080 Uiso calc R 1 H
H18B 0.6168 0.6604 0.2085 0.080 Uiso calc R 1 H
C19 0.61168(15) 0.8507(3) 0.21771(16) 0.0570(9) Uani d . 1 C
H19A 0.5750 0.8470 0.2271 0.068 Uiso calc R 1 H
H19B 0.6357 0.9145 0.2449 0.068 Uiso calc R 1 H
C20 0.57681(12) 1.1626(3) 0.15535(14) 0.0370(7) Uani d . 1 C
H20 0.5465 1.2232 0.1343 0.044 Uiso calc R 1 H
C21 0.57884(14) 1.1659(3) 0.22569(15) 0.0497(8) Uani d . 1 C
H21A 0.6101 1.1125 0.2507 0.060 Uiso calc R 1 H
H21B 0.5425 1.1337 0.2294 0.060 Uiso calc R 1 H
C22 0.58848(17) 1.2972(3) 0.25312(19) 0.0684(11) Uani d . 1 C
H22A 0.5546 1.3478 0.2320 0.082 Uiso calc R 1 H
H22B 0.5926 1.2944 0.2988 0.082 Uiso calc R 1 H
C23 0.64155(16) 1.3561(3) 0.24406(18) 0.0656(10) Uani d . 1 C
H23A 0.6760 1.3141 0.2714 0.079 Uiso calc R 1 H
H23B 0.6435 1.4426 0.2576 0.079 Uiso calc R 1 H
C24 0.64144(16) 1.3502(3) 0.17453(18) 0.0632(10) Uani d . 1 C
H24A 0.6784 1.3811 0.1718 0.076 Uiso calc R 1 H
H24B 0.6108 1.4037 0.1482 0.076 Uiso calc R 1 H
C25 0.63184(14) 1.2179(3) 0.14798(16) 0.0517(8) Uani d . 1 C
H25A 0.6293 1.2187 0.1026 0.062 Uiso calc R 1 H
H25B 0.6649 1.1665 0.1708 0.062 Uiso calc R 1 H

loop_
_atom_site_aniso_label
_atom_site_aniso_U_11
_atom_site_aniso_U_22
_atom_site_aniso_U_33
_atom_site_aniso_U_12
_atom_site_aniso_U_13
_atom_site_aniso_U_23
Ru1 0.02779(17) 0.01840(15) 0.02548(17) 0.00164(12) 0.00976(13) -0.00191(13)
P1 0.0305(4) 0.0248(4) 0.0279(4) -0.0004(3) 0.0120(3) -0.0022(3)
P2 0.0290(4) 0.0268(4) 0.0259(4) 0.0011(3) 0.0092(3) -0.0028(3)
Cl1 0.0441(4) 0.0238(3) 0.0386(4) 0.0075(3) 0.0158(3) -0.0025(3)
C1 0.0360(15) 0.0270(14) 0.0361(16) 0.0007(11) 0.0158(13) 0.0019(12)
C2 0.084(2) 0.0372(18) 0.046(2) -0.0074(16) 0.0373(19) -0.0004(15)
C3 0.106(3) 0.043(2) 0.056(2) 0.0030(19) 0.039(2) 0.0180(19)
C4 0.093(3) 0.0301(19) 0.085(3) -0.0001(16) 0.050(2) 0.0081(18)
C5 0.095(3) 0.0331(19) 0.066(2) 0.0002(16) 0.047(2) -0.0036(16)
C6 0.061(2) 0.0308(16) 0.0448(19) -0.0044(14) 0.0231(16) -0.0037(14)
C7 0.0318(15) 0.0376(16) 0.0390(17) 0.0022(12) 0.0143(14) -0.0033(13)
C8 0.0434(19) 0.081(3) 0.047(2) 0.0084(16) 0.0198(16) -0.0120(18)
C9 0.051(2) 0.091(3) 0.078(3) 0.0111(19) 0.034(2) -0.021(2)
C10 0.0360(19) 0.107(3) 0.093(3) 0.006(2) 0.025(2) -0.019(3)
C11 0.0367(19) 0.108(3) 0.067(3) 0.0056(19) 0.0086(19) -0.018(2)
C12 0.0378(17) 0.066(2) 0.048(2) -0.0040(15) 0.0145(16) -0.0118(18)
C13 0.0340(15) 0.0311(15) 0.0304(15) 0.0025(11) 0.0135(12) -0.0022(12)
C14 0.0344(15) 0.0355(16) 0.0309(16) 0.0042(12) 0.0110(13) 0.0009(13)
C15 0.0393(17) 0.055(2) 0.051(2) 0.0102(15) 0.0166(16) 0.0088(17)
C16 0.055(2) 0.076(3) 0.069(3) 0.0275(19) 0.028(2) 0.008(2)
C17 0.058(2) 0.066(2) 0.074(3) 0.0295(18) 0.015(2) 0.017(2)
C18 0.076(3) 0.070(3) 0.057(2) 0.030(2) 0.026(2) 0.029(2)
C19 0.065(2) 0.070(2) 0.041(2) 0.0292(18) 0.0238(18) 0.0202(18)
C20 0.0451(17) 0.0339(15) 0.0327(17) -0.0015(13) 0.0131(14) -0.0082(13)
C21 0.064(2) 0.0510(19) 0.0397(19) -0.0137(16) 0.0236(17) -0.0161(16)
C22 0.083(3) 0.068(3) 0.059(2) -0.011(2) 0.028(2) -0.034(2)
C23 0.079(3) 0.047(2) 0.068(3) -0.0145(18) 0.019(2) -0.0285(19)
C24 0.077(3) 0.047(2) 0.067(3) -0.0214(18) 0.024(2) -0.0141(19)
C25 0.067(2) 0.048(2) 0.047(2) -0.0184(16) 0.0279(18) -0.0128(16)

loop_
_atom_type_symbol
_atom_type_description
_atom_type_scat_dispersion_real
_atom_type_scat_dispersion_imag
_atom_type_scat_source
C C 0.0033 0.0016 'International Tables Vol C Tables 4.2.6.8 and 6.1.1.4'
H H 0.0000 0.0000 'International Tables Vol C Tables 4.2.6.8 and 6.1.1.4'
Cl Cl 0.1484 0.1585 'International Tables Vol C Tables 4.2.6.8 and 6.1.1.4'
P P 0.1023 0.0942 'International Tables Vol C Tables 4.2.6.8 and 6.1.1.4'
Ru Ru -1.2594 0.8363 'International Tables Vol C Tables 4.2.6.8 and 6.1.1.4'

loop_
_geom_angle_atom_site_label_1
_geom_angle_atom_site_label_2
_geom_angle_atom_site_label_3
_geom_angle_site_symmetry_1
_geom_angle_site_symmetry_3
_geom_angle
_geom_angle_publ_flag
P2 Ru1 P2 5_675 . 180.0 n
P2 Ru1 P1 5_675 5_675 71.43(4) n
P2 Ru1 P1 . 5_675 108.57(4) n
P2 Ru1 P1 5_675 . 108.58(4) n
P2 Ru1 P1 . . 71.42(4) yes
P1 Ru1 P1 5_675 . 180.0 n
P2 Ru1 Cl1 5_675 5_675 86.35(3) n
P2 Ru1 Cl1 . 5_675 93.65(3) n
P1 Ru1 Cl1 5_675 5_675 86.09(3) n
P1 Ru1 Cl1 . 5_675 93.91(3) n
P2 Ru1 Cl1 5_675 . 93.65(3) n
P2 Ru1 Cl1 . . 86.35(3) n
P1 Ru1 Cl1 5_675 . 93.91(3) n
P1 Ru1 Cl1 . . 86.09(3) n
Cl1 Ru1 Cl1 5_675 . 180.0 n
C13 P1 C1 . . 102.87(13) ?
C13 P1 C7 . . 103.00(12) ?
C1 P1 C7 . . 110.32(12) ?
C13 P1 Ru1 . . 92.54(9) ?
C1 P1 Ru1 . . 119.19(9) ?
C7 P1 Ru1 . . 122.82(10) ?
C13 P2 C14 . . 105.09(12) ?
C13 P2 C20 . . 101.09(12) ?
C14 P2 C20 . . 111.25(13) ?
C13 P2 Ru1 . . 92.95(9) ?
C14 P2 Ru1 . . 116.11(9) ?
C20 P2 Ru1 . . 124.61(10) ?
C2 C1 C6 . . 110.2(2) ?
C2 C1 P1 . . 116.96(19) ?
C6 C1 P1 . . 114.7(2) ?
C2 C1 H1 . . 104.5 ?
C6 C1 H1 . . 104.5 ?
P1 C1 H1 . . 104.5 ?
C3 C2 C1 . . 110.6(3) ?
C3 C2 H2A . . 109.5 ?
C1 C2 H2A . . 109.5 ?
C3 C2 H2B . . 109.5 ?
C1 C2 H2B . . 109.5 ?
H2A C2 H2B . . 108.1 ?
C4 C3 C2 . . 111.3(3) ?
C4 C3 H3A . . 109.4 ?
C2 C3 H3A . . 109.4 ?
C4 C3 H3B . . 109.4 ?
C2 C3 H3B . . 109.4 ?
H3A C3 H3B . . 108.0 ?
C3 C4 C5 . . 111.2(3) ?
C3 C4 H4A . . 109.4 ?
C5 C4 H4A . . 109.4 ?
C3 C4 H4B . . 109.4 ?
C5 C4 H4B . . 109.4 ?
H4A C4 H4B . . 108.0 ?
C6 C5 C4 . . 112.4(3) ?
C6 C5 H5A . . 109.1 ?
C4 C5 H5A . . 109.1 ?
C6 C5 H5B . . 109.1 ?
C4 C5 H5B . . 109.1 ?
H5A C5 H5B . . 107.9 ?
C5 C6 C1 . . 111.2(3) ?
C5 C6 H6A . . 109.4 ?
C1 C6 H6A . . 109.4 ?
C5 C6 H6B . . 109.4 ?
C1 C6 H6B . . 109.4 ?
H6A C6 H6B . . 108.0 ?
C12 C7 C8 . . 110.2(2) ?
C12 C7 P1 . . 115.1(2) ?
C8 C7 P1 . . 116.3(2) ?
C12 C7 H7 . . 104.6 ?
C8 C7 H7 . . 104.6 ?
P1 C7 H7 . . 104.6 ?
C7 C8 C9 . . 110.9(3) ?
C7 C8 H8A . . 109.5 ?
C9 C8 H8A . . 109.5 ?
C7 C8 H8B . . 109.5 ?
C9 C8 H8B . . 109.5 ?
H8A C8 H8B . . 108.1 ?
C10 C9 C8 . . 111.7(3) ?
C10 C9 H9A . . 109.3 ?
C8 C9 H9A . . 109.3 ?
C10 C9 H9B . . 109.3 ?
C8 C9 H9B . . 109.3 ?
H9A C9 H9B . . 107.9 ?
C9 C10 C11 . . 111.5(3) ?
C9 C10 H10A . . 109.3 ?
C11 C10 H10A . . 109.3 ?
C9 C10 H10B . . 109.3 ?
C11 C10 H10B . . 109.3 ?
H10A C10 H10B . . 108.0 ?
C10 C11 C12 . . 112.0(3) ?
C10 C11 H11A . . 109.2 ?
C12 C11 H11A . . 109.2 ?
C10 C11 H11B . . 109.2 ?
C12 C11 H11B . . 109.2 ?
H11A C11 H11B . . 107.9 ?
C7 C12 C11 . . 110.7(3) ?
C7 C12 H12A . . 109.5 ?
C11 C12 H12A . . 109.5 ?
C7 C12 H12B . . 109.5 ?
C11 C12 H12B . . 109.5 ?
H12A C12 H12B . . 108.1 ?
P2 C13 P1 . . 97.10(13) y
P2 C13 H13A . . 112.3 ?
P1 C13 H13A . . 112.3 ?
P2 C13 H13B . . 112.3 ?
P1 C13 H13B . . 112.3 ?
H13A C13 H13B . . 109.9 ?
C19 C14 C15 . . 110.2(2) ?
C19 C14 P2 . . 119.50(19) ?
C15 C14 P2 . . 113.39(19) ?
C19 C14 H14 . . 103.9 ?
C15 C14 H14 . . 103.9 ?
P2 C14 H14 . . 103.9 ?
C14 C15 C16 . . 109.8(3) ?
C14 C15 H15A . . 109.7 ?
C16 C15 H15A . . 109.7 ?
C14 C15 H15B . . 109.7 ?
C16 C15 H15B . . 109.7 ?
H15A C15 H15B . . 108.2 ?
C17 C16 C15 . . 112.1(3) ?
C17 C16 H16A . . 109.2 ?
C15 C16 H16A . . 109.2 ?
C17 C16 H16B . . 109.2 ?
C15 C16 H16B . . 109.2 ?
H16A C16 H16B . . 107.9 ?
C16 C17 C18 . . 111.7(3) ?
C16 C17 H17A . . 109.3 ?
C18 C17 H17A . . 109.3 ?
C16 C17 H17B . . 109.3 ?
C18 C17 H17B . . 109.3 ?
H17A C17 H17B . . 107.9 ?
C17 C18 C19 . . 111.4(3) ?
C17 C18 H18A . . 109.3 ?
C19 C18 H18A . . 109.3 ?
C17 C18 H18B . . 109.3 ?
C19 C18 H18B . . 109.3 ?
H18A C18 H18B . . 108.0 ?
C14 C19 C18 . . 110.4(3) ?
C14 C19 H19A . . 109.6 ?
C18 C19 H19A . . 109.6 ?
C14 C19 H19B . . 109.6 ?
C18 C19 H19B . . 109.6 ?
H19A C19 H19B . . 108.1 ?
C25 C20 C21 . . 110.2(2) ?
C25 C20 P2 . . 116.8(2) ?
C21 C20 P2 . . 115.8(2) ?
C25 C20 H20 . . 104.1 ?
C21 C20 H20 . . 104.1 ?
P2 C20 H20 . . 104.1 ?
C20 C21 C22 . . 111.8(3) ?
C20 C21 H21A . . 109.3 ?
C22 C21 H21A . . 109.3 ?
C20 C21 H21B . . 109.3 ?
C22 C21 H21B . . 109.3 ?
H21A C21 H21B . . 107.9 ?
C23 C22 C21 . . 111.9(3) ?
C23 C22 H22A . . 109.2 ?
C21 C22 H22A . . 109.2 ?
C23 C22 H22B . . 109.2 ?
C21 C22 H22B . . 109.2 ?
H22A C22 H22B . . 107.9 ?
C22 C23 C24 . . 112.2(3) ?
C22 C23 H23A . . 109.2 ?
C24 C23 H23A . . 109.2 ?
C22 C23 H23B . . 109.2 ?
C24 C23 H23B . . 109.2 ?
H23A C23 H23B . . 107.9 ?
C23 C24 C25 . . 111.8(3) ?
C23 C24 H24A . . 109.3 ?
C25 C24 H24A . . 109.3 ?
C23 C24 H24B . . 109.3 ?
C25 C24 H24B . . 109.3 ?
H24A C24 H24B . . 107.9 ?
C20 C25 C24 . . 111.2(3) ?
C20 C25 H25A . . 109.4 ?
C24 C25 H25A . . 109.4 ?
C20 C25 H25B . . 109.4 ?
C24 C25 H25B . . 109.4 ?
H25A C25 H25B . . 108.0 ?

loop_
_geom_bond_atom_site_label_1
_geom_bond_atom_site_label_2
_geom_bond_site_symmetry_2
_geom_bond_distance
_geom_bond_publ_flag
Ru1 P2 5_675 2.3668(13) n
Ru1 P2 . 2.3669(12) yes
Ru1 P1 5_675 2.3775(9) n
Ru1 P1 . 2.3775(10) yes
Ru1 Cl1 5_675 2.4333(11) n
Ru1 Cl1 . 2.4334(11) yes
P1 C13 . 1.849(3) ?
P1 C1 . 1.855(3) ?
P1 C7 . 1.867(3) ?
P2 C13 . 1.846(3) ?
P2 C14 . 1.848(3) ?
P2 C20 . 1.855(3) ?
C1 C2 . 1.525(4) ?
C1 C6 . 1.526(4) ?
C1 H1 . 0.9800 ?
C2 C3 . 1.523(4) ?
C2 H2A . 0.9700 ?
C2 H2B . 0.9700 ?
C3 C4 . 1.510(5) ?
C3 H3A . 0.9700 ?
C3 H3B . 0.9700 ?
C4 C5 . 1.524(5) ?
C4 H4A . 0.9700 ?
C4 H4B . 0.9700 ?
C5 C6 . 1.512(4) ?
C5 H5A . 0.9700 ?
C5 H5B . 0.9700 ?
C6 H6A . 0.9700 ?
C6 H6B . 0.9700 ?
C7 C12 . 1.516(4) ?
C7 C8 . 1.522(4) ?
C7 H7 . 0.9800 ?
C8 C9 . 1.528(5) ?
C8 H8A . 0.9700 ?
C8 H8B . 0.9700 ?
C9 C10 . 1.499(5) ?
C9 H9A . 0.9700 ?
C9 H9B . 0.9700 ?
C10 C11 . 1.502(5) ?
C10 H10A . 0.9700 ?
C10 H10B . 0.9700 ?
C11 C12 . 1.536(4) ?
C11 H11A . 0.9700 ?
C11 H11B . 0.9700 ?
C12 H12A . 0.9700 ?
C12 H12B . 0.9700 ?
C13 H13A . 0.9700 ?
C13 H13B . 0.9700 ?
C14 C19 . 1.517(4) ?
C14 C15 . 1.525(4) ?
C14 H14 . 0.9800 ?
C15 C16 . 1.528(4) ?
C15 H15A . 0.9700 ?
C15 H15B . 0.9700 ?
C16 C17 . 1.498(5) ?
C16 H16A . 0.9700 ?
C16 H16B . 0.9700 ?
C17 C18 . 1.510(5) ?
C17 H17A . 0.9700 ?
C17 H17B . 0.9700 ?
C18 C19 . 1.524(4) ?
C18 H18A . 0.9700 ?
C18 H18B . 0.9700 ?
C19 H19A . 0.9700 ?
C19 H19B . 0.9700 ?
C20 C25 . 1.507(4) ?
C20 C21 . 1.518(4) ?
C20 H20 . 0.9800 ?
C21 C22 . 1.519(4) ?
C21 H21A . 0.9700 ?
C21 H21B . 0.9700 ?
C22 C23 . 1.495(5) ?
C22 H22A . 0.9700 ?
C22 H22B . 0.9700 ?
C23 C24 . 1.515(5) ?
C23 H23A . 0.9700 ?
C23 H23B . 0.9700 ?
C24 C25 . 1.523(4) ?
C24 H24A . 0.9700 ?
C24 H24B . 0.9700 ?
C25 H25A . 0.9700 ?
C25 H25B . 0.9700 ?

loop_
_geom_torsion_atom_site_label_1
_geom_torsion_atom_site_label_2
_geom_torsion_atom_site_label_3
_geom_torsion_atom_site_label_4
_geom_torsion_site_symmetry_1
_geom_torsion
P2 Ru1 P1 C13 5_675 -163.49(8)
P2 Ru1 P1 C13 . 16.51(8)
Cl1 Ru1 P1 C13 5_675 109.05(9)
Cl1 Ru1 P1 C13 . -70.95(9)
P2 Ru1 P1 C1 5_675 90.25(11)
P2 Ru1 P1 C1 . -89.75(11)
Cl1 Ru1 P1 C1 5_675 2.78(11)
Cl1 Ru1 P1 C1 . -177.21(11)
P2 Ru1 P1 C7 5_675 -56.24(11)
P2 Ru1 P1 C7 . 123.76(11)
Cl1 Ru1 P1 C7 5_675 -143.71(11)
Cl1 Ru1 P1 C7 . 36.30(11)
P1 Ru1 P2 C13 5_675 163.46(8)
P1 Ru1 P2 C13 . -16.55(8)
Cl1 Ru1 P2 C13 5_675 -109.45(9)
Cl1 Ru1 P2 C13 . 70.55(8)
P1 Ru1 P2 C14 5_675 -88.15(10)
P1 Ru1 P2 C14 . 91.85(10)
Cl1 Ru1 P2 C14 5_675 -1.05(10)
Cl1 Ru1 P2 C14 . 178.94(10)
P1 Ru1 P2 C20 5_675 57.82(11)
P1 Ru1 P2 C20 . -122.18(11)
Cl1 Ru1 P2 C20 5_675 144.91(11)
Cl1 Ru1 P2 C20 . -35.09(11)
C13 P1 C1 C2 . 56.4(2)
C7 P1 C1 C2 . -52.9(3)
Ru1 P1 C1 C2 . 156.78(19)
C13 P1 C1 C6 . -172.3(2)
C7 P1 C1 C6 . 78.4(2)
Ru1 P1 C1 C6 . -71.9(2)
C6 C1 C2 C3 . 57.6(4)
P1 C1 C2 C3 . -169.0(2)
C1 C2 C3 C4 . -57.5(4)
C2 C3 C4 C5 . 54.8(4)
C3 C4 C5 C6 . -53.4(4)
C4 C5 C6 C1 . 54.2(4)
C2 C1 C6 C5 . -56.1(3)
P1 C1 C6 C5 . 169.4(2)
C13 P1 C7 C12 . -168.2(2)
C1 P1 C7 C12 . -59.0(3)
Ru1 P1 C7 C12 . 90.1(2)
C13 P1 C7 C8 . -37.2(3)
C1 P1 C7 C8 . 72.0(2)
Ru1 P1 C7 C8 . -138.9(2)
C12 C7 C8 C9 . -56.9(4)
P1 C7 C8 C9 . 169.7(2)
C7 C8 C9 C10 . 56.1(5)
C8 C9 C10 C11 . -54.5(5)
C9 C10 C11 C12 . 54.2(5)
C8 C7 C12 C11 . 56.4(4)
P1 C7 C12 C11 . -169.6(2)
C10 C11 C12 C7 . -55.5(4)
C14 P2 C13 P1 . -97.58(14)
C20 P2 C13 P1 . 146.61(12)
Ru1 P2 C13 P1 . 20.48(10)
C1 P1 C13 P2 . 100.35(13)
C7 P1 C13 P2 . -144.92(12)
Ru1 P1 C13 P2 . -20.37(10)
C13 P2 C14 C19 . -49.6(3)
C20 P2 C14 C19 . 59.0(3)
Ru1 P2 C14 C19 . -150.7(2)
C13 P2 C14 C15 . 177.7(2)
C20 P2 C14 C15 . -73.7(2)
Ru1 P2 C14 C15 . 76.7(2)
C19 C14 C15 C16 . 57.9(4)
P2 C14 C15 C16 . -165.2(2)
C14 C15 C16 C17 . -56.0(4)
C15 C16 C17 C18 . 54.2(4)
C16 C17 C18 C19 . -54.1(4)
C15 C14 C19 C18 . -58.4(4)
P2 C14 C19 C18 . 167.6(2)
C17 C18 C19 C14 . 56.2(4)
C13 P2 C20 C25 . -179.9(2)
C14 P2 C20 C25 . 69.0(3)
Ru1 P2 C20 C25 . -78.4(3)
C13 P2 C20 C21 . 47.8(2)
C14 P2 C20 C21 . -63.4(3)
Ru1 P2 C20 C21 . 149.24(19)
C25 C20 C21 C22 . 56.3(4)
P2 C20 C21 C22 . -168.3(2)
C20 C21 C22 C23 . -54.4(4)
C21 C22 C23 C24 . 52.2(4)
C22 C23 C24 C25 . -52.7(4)
C21 C20 C25 C24 . -56.5(4)
P2 C20 C25 C24 . 168.6(2)
C23 C24 C25 C20 . 55.0(4)
